data_4501863
loop_
_publ_author_name
'Wang, Xiqu'
'Liu, Lumei'
'Makarenko, Tatyana'
'Jacobson, Allan J.'

_publ_section_title
;
 Influence of Ligand Geometry on the Dimensionality of Sn(II)
 Benzenedicarboxylate Crystal Structures
;
_journal_issue 8
_journal_name_full 'Crystal Growth &amp; Design'
_journal_page_first 3752
_journal_paper_doi 10.1021/cg1005874
_journal_volume 10
_journal_year 2010
_chemical_formula_sum 'C8 H4 O4 Sn'
_chemical_formula_weight 282.80
_chemical_name_systematic
; 
 ? 
;
_space_group_IT_number 15
_symmetry_space_group_name_Hall '-C 2yc'
_symmetry_space_group_name_H-M 'C 1 2/c 1'
_atom_sites_solution_hydrogens geom
_atom_sites_solution_primary direct
_atom_sites_solution_secondary difmap
_audit_creation_method SHELXL-97
_cell_angle_alpha 90.00
_cell_angle_beta 97.482(9)
_cell_angle_gamma 90.00
_cell_formula_units_Z 8
_cell_length_a 14.178(8)
_cell_length_b 4.850(3)
_cell_length_c 22.992(13)
_cell_measurement_reflns_used 3372
_cell_measurement_temperature 293(2)
_cell_measurement_theta_max 28.65
_cell_measurement_theta_min 2.80
_cell_volume 1567.5(16)
_computing_structure_refinement 'SHELXL-97 (Sheldrick, 1997)'
_computing_structure_solution 'SHELXS-97 (Sheldrick, 1990)'
_diffrn_ambient_temperature 293(2)
_diffrn_measured_fraction_theta_full 0.989
_diffrn_measured_fraction_theta_max 0.924
_diffrn_measurement_device_type 'Bruker ApexII'
_diffrn_measurement_method 'narrow frame'
_diffrn_radiation_monochromator graphite
_diffrn_radiation_source 'fine-focus sealed tube'
_diffrn_radiation_type MoK\a
_diffrn_radiation_wavelength 0.71073
_diffrn_reflns_av_R_equivalents 0.0343
_diffrn_reflns_av_sigmaI/netI 0.0280
_diffrn_reflns_limit_h_max 18
_diffrn_reflns_limit_h_min -16
_diffrn_reflns_limit_k_max 6
_diffrn_reflns_limit_k_min -6
_diffrn_reflns_limit_l_max 15
_diffrn_reflns_limit_l_min -31
_diffrn_reflns_number 4521
_diffrn_reflns_theta_full 25.00
_diffrn_reflns_theta_max 28.75
_diffrn_reflns_theta_min 2.90
_exptl_absorpt_coefficient_mu 3.233
_exptl_absorpt_correction_T_max 0.836
_exptl_absorpt_correction_T_min 0.674
_exptl_absorpt_correction_type multi-scan
_exptl_absorpt_process_details 'Blessing, 1995'
_exptl_crystal_colour colorless
_exptl_crystal_density_diffrn 2.397
_exptl_crystal_density_method 'not measured'
_exptl_crystal_description plate
_exptl_crystal_F_000 1072
_exptl_crystal_size_max 0.30
_exptl_crystal_size_mid 0.25
_exptl_crystal_size_min 0.06
_refine_diff_density_max 2.817
_refine_diff_density_min -5.280
_refine_diff_density_rms 0.307
_refine_ls_extinction_coef 0.0017(4)
_refine_ls_extinction_expression Fc^*^=kFc[1+0.001xFc^2^\l^3^/sin(2\q)]^-1/4^
_refine_ls_extinction_method SHELXL
_refine_ls_goodness_of_fit_ref 1.293
_refine_ls_hydrogen_treatment constr
_refine_ls_matrix_type full
_refine_ls_number_parameters 129
_refine_ls_number_reflns 1880
_refine_ls_number_restraints 0
_refine_ls_restrained_S_all 1.293
_refine_ls_R_factor_all 0.0704
_refine_ls_R_factor_gt 0.0681
_refine_ls_shift/su_max 0.000
_refine_ls_shift/su_mean 0.000
_refine_ls_structure_factor_coef Fsqd
_refine_ls_weighting_details 'calc w=1/[\s^2^(Fo^2^)+(0.0000P)^2^+136.2538P] where P=(Fo^2^+2Fc^2^)/3'
_refine_ls_weighting_scheme calc
_refine_ls_wR_factor_gt 0.1933
_refine_ls_wR_factor_ref 0.1941
_reflns_number_gt 1760
_reflns_number_total 1880
_reflns_threshold_expression >2sigma(I)
_cod_data_source_file cg1005874_si_002.cif
_cod_data_source_block Sn(1,2-bdc)-I
_cod_original_cell_volume 1567.5(15)
_cod_original_sg_symbol_H-M C2/c
_cod_database_code 4501863

loop_
_symmetry_equiv_pos_as_xyz
'x, y, z'
'-x, y, -z+1/2'
'x+1/2, y+1/2, z'
'-x+1/2, y+1/2, -z+1/2'
'-x, -y, -z'
'x, -y, z-1/2'
'-x+1/2, -y+1/2, -z'
'x+1/2, -y+1/2, z-1/2'

loop_
_atom_site_label
_atom_site_type_symbol
_atom_site_fract_x
_atom_site_fract_y
_atom_site_fract_z
_atom_site_U_iso_or_equiv
_atom_site_adp_type
_atom_site_occupancy
_atom_site_symmetry_multiplicity
_atom_site_calc_flag
_atom_site_refinement_flags
C1 C 0.4361(8) 0.776(3) 0.6728(5) 0.028(3) Uani 1 1 d .
C2 C 0.4095(9) 0.557(3) 0.6291(5) 0.027(3) Uani 1 1 d .
C3 C 0.4780(10) 0.466(3) 0.5947(6) 0.036(3) Uani 1 1 d .
H3 H 0.5382 0.5457 0.5994 0.043 Uiso 1 1 calc R
C4 C 0.4569(12) 0.260(3) 0.5539(6) 0.042(4) Uani 1 1 d .
H4 H 0.5031 0.1993 0.5316 0.051 Uiso 1 1 calc R
C5 C 0.3679(12) 0.144(3) 0.5459(6) 0.043(4) Uani 1 1 d .
H5 H 0.3541 0.0043 0.5183 0.052 Uiso 1 1 calc R
C6 C 0.2985(11) 0.233(3) 0.5789(6) 0.037(3) Uani 1 1 d .
H6 H 0.2381 0.1543 0.5730 0.044 Uiso 1 1 calc R
C7 C 0.3191(9) 0.438(3) 0.6204(5) 0.029(3) Uani 1 1 d .
C8 C 0.2391(9) 0.531(3) 0.6528(6) 0.034(3) Uani 1 1 d .
O1 O 0.5212(7) 0.857(2) 0.6808(5) 0.041(2) Uani 1 1 d .
O2 O 0.3705(7) 0.8756(19) 0.7000(4) 0.034(2) Uani 1 1 d .
O3 O 0.1779(7) 0.692(3) 0.6292(5) 0.050(3) Uani 1 1 d .
O4 O 0.2321(6) 0.427(2) 0.7042(4) 0.033(2) Uani 1 1 d .
Sn1 Sn 0.11415(8) 0.6759(4) 0.72730(8) 0.0183(7) Uani 0.772(19) 1 d P
Sn2 Sn 0.1153(10) 0.745(6) 0.7276(4) 0.101(8) Uani 0.228(19) 1 d P

loop_
_atom_site_aniso_label
_atom_site_aniso_U_11
_atom_site_aniso_U_22
_atom_site_aniso_U_33
_atom_site_aniso_U_23
_atom_site_aniso_U_13
_atom_site_aniso_U_12
C1 0.027(6) 0.028(7) 0.028(6) 0.004(5) 0.004(4) -0.002(5)
C2 0.026(6) 0.028(6) 0.028(6) 0.005(5) 0.005(5) 0.002(5)
C3 0.030(7) 0.039(8) 0.040(7) 0.000(6) 0.009(5) 0.003(6)
C4 0.054(9) 0.040(9) 0.034(7) -0.008(6) 0.013(6) 0.008(7)
C5 0.060(9) 0.036(8) 0.033(7) -0.008(6) 0.001(6) 0.004(7)
C6 0.044(7) 0.034(8) 0.032(7) -0.001(6) -0.002(6) -0.005(6)
C7 0.029(6) 0.033(7) 0.025(6) 0.004(5) 0.002(5) 0.002(5)
C8 0.028(6) 0.035(7) 0.039(7) -0.004(6) 0.006(5) -0.001(5)
O1 0.038(5) 0.038(6) 0.048(6) -0.010(5) 0.004(4) -0.009(5)
O2 0.041(5) 0.022(5) 0.040(5) -0.006(4) 0.012(4) 0.000(4)
O3 0.034(5) 0.066(8) 0.052(6) 0.015(6) 0.010(4) 0.011(6)
O4 0.029(5) 0.034(5) 0.036(5) 0.000(4) 0.011(4) 0.002(4)
Sn1 0.0112(11) 0.0141(9) 0.0305(7) 0.0026(5) 0.0056(4) 0.0012(3)
Sn2 0.21(2) 0.067(10) 0.029(4) 0.001(4) 0.017(5) 0.000(6)

loop_
_atom_type_symbol
_atom_type_description
_atom_type_scat_dispersion_real
_atom_type_scat_dispersion_imag
_atom_type_scat_source
C C 0.0033 0.0016 'International Tables Vol C Tables 4.2.6.8 and 6.1.1.4'
O O 0.0106 0.0060 'International Tables Vol C Tables 4.2.6.8 and 6.1.1.4'
Sn Sn -0.6537 1.4246 'International Tables Vol C Tables 4.2.6.8 and 6.1.1.4'
H H 0.0000 0.0000 'International Tables Vol C Tables 4.2.6.8 and 6.1.1.4'

loop_
_geom_angle_atom_site_label_1
_geom_angle_atom_site_label_2
_geom_angle_atom_site_label_3
_geom_angle
_geom_angle_site_symmetry_1
_geom_angle_site_symmetry_3
O1 C1 O2 123.7(12) . .
O1 C1 C2 118.5(11) . .
O2 C1 C2 117.7(11) . .
C7 C2 C3 118.7(13) . .
C7 C2 C1 122.8(11) . .
C3 C2 C1 118.5(12) . .
C4 C3 C2 120.6(14) . .
C5 C4 C3 120.3(14) . .
C4 C5 C6 120.3(14) . .
C5 C6 C7 120.0(14) . .
C6 C7 C2 120.1(12) . .
C6 C7 C8 116.9(12) . .
C2 C7 C8 122.9(12) . .
O3 C8 O4 120.7(12) . .
O3 C8 C7 120.2(13) . .
O4 C8 C7 119.0(12) . .
C1 O1 Sn1 141.8(9) . 3
C1 O1 Sn2 138.9(10) . 3
Sn1 O1 Sn2 5.3(5) 3 3
C1 O2 Sn1 127.7(8) . 4_556
C1 O2 Sn2 127.6(9) . 4_556
Sn1 O2 Sn2 6.1(5) 4_556 4_556
C8 O3 Sn1 84.4(8) . .
C8 O3 Sn2 88.9(10) . .
Sn1 O3 Sn2 7.6(6) . .
C8 O4 Sn1 99.1(8) . .
C8 O4 Sn2 95.2(9) . .
Sn1 O4 Sn2 6.9(6) . .
O4 Sn1 O2 79.4(4) . 4_546
O4 Sn1 O1 85.6(4) . 3_445
O2 Sn1 O1 84.2(4) 4_546 3_445
O4 Sn1 O3 55.1(4) . .
O2 Sn1 O3 133.0(4) 4_546 .
O1 Sn1 O3 81.4(4) 3_445 .
O4 Sn2 O2 71.2(7) . 4_546
O4 Sn2 O1 76.1(8) . 3_445
O2 Sn2 O1 74.3(8) 4_546 3_445
O4 Sn2 O3 53.1(5) . .
O2 Sn2 O3 121.6(10) 4_546 .
O1 Sn2 O3 76.5(6) 3_445 .

loop_
_geom_bond_atom_site_label_1
_geom_bond_atom_site_label_2
_geom_bond_distance
_geom_bond_site_symmetry_2
C1 O1 1.259(15) .
C1 O2 1.281(15) .
C1 C2 1.478(18) .
C2 C7 1.397(18) .
C2 C3 1.401(17) .
C3 C4 1.38(2) .
C4 C5 1.37(2) .
C5 C6 1.39(2) .
C6 C7 1.386(19) .
C7 C8 1.503(18) .
C8 O3 1.239(18) .
C8 O4 1.302(16) .
O1 Sn1 2.215(10) 3
O1 Sn2 2.47(3) 3
O2 Sn1 2.206(9) 4_556
O2 Sn2 2.44(2) 4_556
O3 Sn1 2.538(11) .
O3 Sn2 2.549(15) .
O4 Sn1 2.184(9) .
O4 Sn2 2.38(2) .
Sn1 O2 2.206(9) 4_546
Sn1 O1 2.215(10) 3_445
Sn2 O2 2.44(2) 4_546
Sn2 O1 2.47(3) 3_445
